data_2225310
loop_
_publ_author_name
'Kargar, Hadi'
'Kia, Reza'
'Ullah Khan, Islam'
'Sahraei, Atefeh'

_publ_section_title
;6,6'-Dimethoxy-2,2'-[4,5-dimethyl-<i>o</i>-phenylenebis(nitrilomethylidyne)]diphenol
 monohydrate
;
_journal_coeditor_code LH2982
_journal_issue 3
_journal_name_full 'Acta Crystallographica Section E'
_journal_page_first o539
_journal_paper_doi 10.1107/S1600536810002916
_journal_volume 66
_journal_year 2010
_chemical_formula_iupac 'C24 H24 N2 O4, H2 O'
_chemical_formula_moiety 'C24 H24 N2 O4, H2 O'
_chemical_formula_sum 'C24 H26 N2 O5'
_chemical_formula_weight 422.47
_chemical_name_systematic
'6,6'-Dimethoxy-2,2'-[4,5-dimethyl-<i>o</i>-phenylenebis(nitrilomethylidyne)]diphenol monohydrate'
_space_group_IT_number 2
_symmetry_cell_setting triclinic
_symmetry_space_group_name_Hall '-P 1'
_symmetry_space_group_name_H-M 'P -1'
_atom_sites_solution_hydrogens geom
_atom_sites_solution_primary direct
_atom_sites_solution_secondary difmap
_audit_creation_method SHELXL-97
_cell_angle_alpha 69.556(3)
_cell_angle_beta 83.846(3)
_cell_angle_gamma 70.280(3)
_cell_formula_units_Z 2
_cell_length_a 8.7431(5)
_cell_length_b 10.3049(6)
_cell_length_c 13.6614(7)
_cell_measurement_reflns_used 5124
_cell_measurement_temperature 296(2)
_cell_measurement_theta_max 25.00
_cell_measurement_theta_min 2.23
_cell_volume 1085.60(11)
_computing_cell_refinement 'SAINT (Bruker, 2005)'
_computing_data_collection 'APEX2 (Bruker, 2005)'
_computing_data_reduction 'SAINT (Bruker, 2005)'
_computing_molecular_graphics 'SHELXTL (Sheldrick, 2008)'
_computing_publication_material
;
SHELXTL (Sheldrick, 2008) and PLATON (Spek, 2009)
;
_computing_structure_refinement 'SHELXTL (Sheldrick, 2008)'
_computing_structure_solution 'SHELXTL (Sheldrick, 2008)'
_diffrn_ambient_temperature 296(2)
_diffrn_measured_fraction_theta_full 0.991
_diffrn_measured_fraction_theta_max 0.991
_diffrn_measurement_device_type
;
Bruker SMART APEXII CCD area-detector diffractometer
;
_diffrn_measurement_method '\f and \w scans'
_diffrn_radiation_monochromator graphite
_diffrn_radiation_source 'fine-focus sealed tube'
_diffrn_radiation_type MoK\a
_diffrn_radiation_wavelength 0.71073
_diffrn_reflns_av_R_equivalents 0.0312
_diffrn_reflns_av_sigmaI/netI 0.0379
_diffrn_reflns_limit_h_max 11
_diffrn_reflns_limit_h_min -11
_diffrn_reflns_limit_k_max 13
_diffrn_reflns_limit_k_min -12
_diffrn_reflns_limit_l_max 18
_diffrn_reflns_limit_l_min -18
_diffrn_reflns_number 23270
_diffrn_reflns_theta_full 28.31
_diffrn_reflns_theta_max 28.31
_diffrn_reflns_theta_min 2.23
_diffrn_standards_number 0
_exptl_absorpt_coefficient_mu 0.091
_exptl_absorpt_correction_T_max 0.9865
_exptl_absorpt_correction_T_min 0.9732
_exptl_absorpt_correction_type multi-scan
_exptl_absorpt_process_details '(<i>SADABS</i>; Bruker, 2005)'
_exptl_crystal_colour yellow
_exptl_crystal_density_diffrn 1.292
_exptl_crystal_density_method 'not measured'
_exptl_crystal_description block
_exptl_crystal_F_000 448
_exptl_crystal_size_max 0.30
_exptl_crystal_size_mid 0.20
_exptl_crystal_size_min 0.15
_refine_diff_density_max 0.204
_refine_diff_density_min -0.183
_refine_ls_extinction_method none
_refine_ls_goodness_of_fit_ref 1.005
_refine_ls_hydrogen_treatment constr
_refine_ls_matrix_type full
_refine_ls_number_parameters 284
_refine_ls_number_reflns 5369
_refine_ls_number_restraints 0
_refine_ls_restrained_S_all 1.005
_refine_ls_R_factor_all 0.1033
_refine_ls_R_factor_gt 0.0462
_refine_ls_shift/su_max 0.000
_refine_ls_shift/su_mean 0.000
_refine_ls_structure_factor_coef Fsqd
_refine_ls_weighting_details 'calc w=1/[\s^2^(Fo^2^)+(0.0622P)^2^+0.1326P] where P=(Fo^2^+2Fc^2^)/3'
_refine_ls_weighting_scheme calc
_refine_ls_wR_factor_gt 0.1158
_refine_ls_wR_factor_ref 0.1413
_reflns_number_gt 2912
_reflns_number_total 5369
_reflns_threshold_expression I>2\(I)
_cod_data_source_file lh2982.cif
_cod_data_source_block I
_cod_depositor_comments
;
The following automatic conversions were performed:
'_symmetry_cell_setting' value 'Triclinic' changed to 'triclinic'
according to '/home/saulius/struct/CIF-dictionaries/cif_core.dic'
dictionary named 'cif_core.dic' version 2.4.1 from 2010-06-29.

Automatic conversion script
Id: cif_fix_enum 1527 2010-12-29 10:47:43Z saulius 

The following automatic conversions were performed:

'_symmetry_cell_setting' value 'Triclinic' changed to 'triclinic'
according to /home/saulius/struct/CIF-dictionaries/cif_core.dic
dictionary named 'cif_core.dic' version 2.4.1 from 2010-06-29.

Automatic conversion script
Id: cif_fix_values 1715 2011-07-08 13:25:40Z adriana 
;
_cod_original_cell_volume 1085.60(10)
_cod_database_code 2225310
_cod_database_fobs_code 2225310

loop_
_symmetry_equiv_pos_as_xyz
'x, y, z'
'-x, -y, -z'

loop_
_atom_site_type_symbol
_atom_site_label
_atom_site_fract_x
_atom_site_fract_y
_atom_site_fract_z
_atom_site_U_iso_or_equiv
_atom_site_adp_type
_atom_site_calc_flag
_atom_site_refinement_flags
_atom_site_occupancy
_atom_site_disorder_assembly
_atom_site_disorder_group
O O1 0.48196(13) 0.46281(13) 0.27727(9) 0.0574(3) Uani d . 1 . .
H H1 0.5531 0.4027 0.3362 0.086 Uiso d R 1 . .
O O2 0.58907(14) 0.10375(12) 0.31399(9) 0.0563(3) Uani d . 1 . .
H H2 0.6463 0.1102 0.3678 0.084 Uiso d R 1 . .
O O3 0.34071(17) 0.62867(15) 0.09838(10) 0.0749(4) Uani d . 1 . .
O O4 0.45471(16) 0.01221(14) 0.20011(10) 0.0692(4) Uani d . 1 . .
N N1 0.74540(15) 0.32782(13) 0.39027(10) 0.0436(3) Uani d . 1 . .
N N2 0.74691(15) 0.04912(14) 0.47979(10) 0.0438(3) Uani d . 1 . .
C C1 0.5789(2) 0.51020(17) 0.19880(12) 0.0465(4) Uani d . 1 . .
C C2 0.5055(2) 0.59934(18) 0.10105(13) 0.0549(5) Uani d . 1 . .
C C3 0.5987(3) 0.6496(2) 0.01908(14) 0.0687(6) Uani d . 1 . .
H H3A 0.5502 0.7081 -0.0459 0.082 Uiso calc R 1 . .
C C4 0.7642(3) 0.6143(2) 0.03171(15) 0.0733(6) Uani d . 1 . .
H H4A 0.8262 0.6484 -0.0249 0.088 Uiso calc R 1 . .
C C5 0.8378(2) 0.5294(2) 0.12719(14) 0.0630(5) Uani d . 1 . .
H H5A 0.9489 0.5076 0.1354 0.076 Uiso calc R 1 . .
C C6 0.7458(2) 0.47583(17) 0.21197(12) 0.0469(4) Uani d . 1 . .
C C7 0.8237(2) 0.38539(17) 0.31301(13) 0.0466(4) Uani d . 1 . .
H H7A 0.9335 0.3692 0.3214 0.056 Uiso calc R 1 . .
C C8 0.82177(17) 0.24595(16) 0.48957(11) 0.0401(4) Uani d . 1 . .
C C9 0.88484(19) 0.30867(18) 0.54329(13) 0.0475(4) Uani d . 1 . .
H H9A 0.8844 0.4046 0.5110 0.057 Uiso calc R 1 . .
C C10 0.94858(19) 0.2329(2) 0.64369(13) 0.0496(4) Uani d . 1 . .
C C11 0.95310(19) 0.0878(2) 0.69018(12) 0.0507(4) Uani d . 1 . .
C C12 0.88856(19) 0.02546(18) 0.63693(12) 0.0493(4) Uani d . 1 . .
H H12A 0.8914 -0.0712 0.6685 0.059 Uiso calc R 1 . .
C C13 0.81949(17) 0.10333(17) 0.53748(12) 0.0410(4) Uani d . 1 . .
C C14 0.74023(18) -0.08139(17) 0.51154(13) 0.0467(4) Uani d . 1 . .
H H14A 0.7864 -0.1459 0.5759 0.056 Uiso calc R 1 . .
C C15 0.66348(18) -0.13050(17) 0.45037(13) 0.0455(4) Uani d . 1 . .
C C16 0.6581(2) -0.27411(18) 0.48757(15) 0.0563(5) Uani d . 1 . .
H H16A 0.7039 -0.3370 0.5524 0.068 Uiso calc R 1 . .
C C17 0.5870(2) -0.32238(19) 0.43002(16) 0.0605(5) Uani d . 1 . .
H H17A 0.5842 -0.4179 0.4556 0.073 Uiso calc R 1 . .
C C18 0.5181(2) -0.2296(2) 0.33301(16) 0.0589(5) Uani d . 1 . .
H H18A 0.4699 -0.2637 0.2940 0.071 Uiso calc R 1 . .
C C19 0.5206(2) -0.08833(19) 0.29418(14) 0.0517(4) Uani d . 1 . .
C C20 0.59181(18) -0.03598(17) 0.35303(13) 0.0458(4) Uani d . 1 . .
C C21 0.2574(3) 0.7227(2) 0.00270(16) 0.0918(8) Uani d . 1 . .
H H21A 0.1438 0.7335 0.0106 0.138 Uiso calc R 1 . .
H H21B 0.3006 0.6814 -0.0514 0.138 Uiso calc R 1 . .
H H21C 0.2715 0.8168 -0.0157 0.138 Uiso calc R 1 . .
C C22 0.4007(3) -0.0392(3) 0.13155(17) 0.0840(7) Uani d . 1 . .
H H22A 0.3546 0.0412 0.0697 0.126 Uiso calc R 1 . .
H H22B 0.3198 -0.0834 0.1654 0.126 Uiso calc R 1 . .
H H22C 0.4908 -0.1104 0.1129 0.126 Uiso calc R 1 . .
C C23 1.0072(2) 0.3092(2) 0.70012(15) 0.0693(6) Uani d . 1 . .
H H23A 0.9946 0.4077 0.6554 0.104 Uiso calc R 1 . .
H H23B 1.1198 0.2580 0.7188 0.104 Uiso calc R 1 . .
H H23C 0.9447 0.3106 0.7622 0.104 Uiso calc R 1 . .
C C24 1.0284(2) -0.0036(3) 0.79731(14) 0.0789(7) Uani d . 1 . .
H H24A 0.9768 0.0447 0.8466 0.118 Uiso calc R 1 . .
H H24B 1.1423 -0.0157 0.7950 0.118 Uiso calc R 1 . .
H H24C 1.0137 -0.0977 0.8183 0.118 Uiso calc R 1 . .
O O1W 0.25045(16) 0.32247(16) 0.23580(10) 0.0795(4) Uani d . 1 . .
H H1W 0.2953 0.4012 0.2238 0.119 Uiso d R 1 . .
H H2W 0.3547 0.2463 0.2467 0.119 Uiso d R 1 . .

loop_
_atom_site_aniso_label
_atom_site_aniso_U_11
_atom_site_aniso_U_22
_atom_site_aniso_U_33
_atom_site_aniso_U_12
_atom_site_aniso_U_13
_atom_site_aniso_U_23
O1 0.0557(7) 0.0600(8) 0.0444(7) -0.0177(6) -0.0123(6) -0.0001(6)
O2 0.0718(8) 0.0398(7) 0.0541(7) -0.0176(6) -0.0099(6) -0.0094(5)
O3 0.0744(9) 0.0733(9) 0.0556(8) -0.0061(7) -0.0298(7) -0.0043(7)
O4 0.0853(9) 0.0595(8) 0.0662(9) -0.0225(7) -0.0143(7) -0.0214(7)
N1 0.0496(8) 0.0390(7) 0.0354(7) -0.0115(6) -0.0089(6) -0.0044(6)
N2 0.0436(7) 0.0394(8) 0.0416(8) -0.0102(6) 0.0013(6) -0.0088(6)
C1 0.0625(10) 0.0373(9) 0.0362(9) -0.0140(8) -0.0068(8) -0.0078(7)
C2 0.0712(12) 0.0433(10) 0.0424(10) -0.0082(9) -0.0148(9) -0.0104(8)
C3 0.1010(17) 0.0537(12) 0.0371(10) -0.0130(11) -0.0127(10) -0.0058(9)
C4 0.0947(17) 0.0735(14) 0.0409(11) -0.0281(12) 0.0079(10) -0.0076(10)
C5 0.0733(12) 0.0650(12) 0.0466(11) -0.0248(10) 0.0049(9) -0.0125(9)
C6 0.0592(10) 0.0412(9) 0.0377(9) -0.0143(8) -0.0039(8) -0.0108(7)
C7 0.0499(9) 0.0434(9) 0.0439(10) -0.0111(8) -0.0065(8) -0.0130(8)
C8 0.0354(8) 0.0404(9) 0.0347(8) -0.0052(6) -0.0040(6) -0.0064(7)
C9 0.0458(9) 0.0467(10) 0.0458(10) -0.0111(7) -0.0050(7) -0.0125(8)
C10 0.0394(9) 0.0627(11) 0.0426(9) -0.0089(8) -0.0027(7) -0.0192(9)
C11 0.0405(9) 0.0648(12) 0.0348(9) -0.0055(8) -0.0033(7) -0.0123(8)
C12 0.0457(9) 0.0437(9) 0.0400(9) -0.0032(7) -0.0007(7) -0.0026(7)
C13 0.0352(8) 0.0433(9) 0.0363(8) -0.0057(7) -0.0001(6) -0.0099(7)
C14 0.0420(9) 0.0428(10) 0.0437(9) -0.0084(7) 0.0034(7) -0.0064(8)
C15 0.0383(8) 0.0391(9) 0.0527(10) -0.0088(7) 0.0081(7) -0.0132(8)
C16 0.0506(10) 0.0421(10) 0.0660(12) -0.0133(8) 0.0086(9) -0.0099(9)
C17 0.0549(11) 0.0407(10) 0.0834(14) -0.0200(8) 0.0131(10) -0.0169(10)
C18 0.0511(10) 0.0542(11) 0.0801(14) -0.0199(9) 0.0106(10) -0.0329(11)
C19 0.0472(9) 0.0464(10) 0.0590(11) -0.0115(8) 0.0041(8) -0.0190(9)
C20 0.0415(9) 0.0387(9) 0.0554(10) -0.0116(7) 0.0079(8) -0.0171(8)
C21 0.1047(17) 0.0766(15) 0.0687(14) 0.0037(13) -0.0514(13) -0.0104(12)
C22 0.1109(18) 0.0963(17) 0.0642(14) -0.0490(14) 0.0015(12) -0.0350(13)
C23 0.0644(12) 0.0936(16) 0.0568(12) -0.0233(11) -0.0064(9) -0.0333(11)
C24 0.0728(13) 0.0990(17) 0.0419(11) -0.0162(12) -0.0161(9) -0.0021(11)
O1W 0.0693(9) 0.0887(11) 0.0677(9) -0.0254(8) -0.0075(7) -0.0086(8)

loop_
_atom_type_symbol
_atom_type_description
_atom_type_scat_dispersion_real
_atom_type_scat_dispersion_imag
_atom_type_scat_source
C C 0.0033 0.0016 'International Tables Vol C Tables 4.2.6.8 and 6.1.1.4'
H H 0.0000 0.0000 'International Tables Vol C Tables 4.2.6.8 and 6.1.1.4'
N N 0.0061 0.0033 'International Tables Vol C Tables 4.2.6.8 and 6.1.1.4'
O O 0.0106 0.0060 'International Tables Vol C Tables 4.2.6.8 and 6.1.1.4'

loop_
_geom_angle_atom_site_label_1
_geom_angle_atom_site_label_2
_geom_angle_atom_site_label_3
_geom_angle_site_symmetry_1
_geom_angle_site_symmetry_3
_geom_angle
_geom_angle_publ_flag
C1 O1 H1 . . 105.3 ?
C20 O2 H2 . . 101.6 ?
C2 O3 C21 . . 117.48(16) ?
C19 O4 C22 . . 117.25(15) ?
C7 N1 C8 . . 120.70(13) ?
C14 N2 C13 . . 123.85(14) ?
O1 C1 C6 . . 122.82(14) ?
O1 C1 C2 . . 117.44(16) ?
C6 C1 C2 . . 119.74(16) ?
C3 C2 O3 . . 125.95(16) ?
C3 C2 C1 . . 119.61(18) ?
O3 C2 C1 . . 114.44(16) ?
C2 C3 C4 . . 120.71(17) ?
C2 C3 H3A . . 119.6 ?
C4 C3 H3A . . 119.6 ?
C5 C4 C3 . . 120.52(19) ?
C5 C4 H4A . . 119.7 ?
C3 C4 H4A . . 119.7 ?
C4 C5 C6 . . 119.97(19) ?
C4 C5 H5A . . 120.0 ?
C6 C5 H5A . . 120.0 ?
C5 C6 C1 . . 119.44(15) ?
C5 C6 C7 . . 120.03(16) ?
C1 C6 C7 . . 120.54(15) ?
N1 C7 C6 . . 121.65(15) ?
N1 C7 H7A . . 119.2 ?
C6 C7 H7A . . 119.2 ?
C9 C8 C13 . . 119.56(14) ?
C9 C8 N1 . . 121.60(14) ?
C13 C8 N1 . . 118.58(14) ?
C8 C9 C10 . . 122.06(16) ?
C8 C9 H9A . . 119.0 ?
C10 C9 H9A . . 119.0 ?
C9 C10 C11 . . 118.54(16) ?
C9 C10 C23 . . 119.63(17) ?
C11 C10 C23 . . 121.82(15) ?
C12 C11 C10 . . 119.41(14) ?
C12 C11 C24 . . 119.24(17) ?
C10 C11 C24 . . 121.35(17) ?
C11 C12 C13 . . 121.97(16) ?
C11 C12 H12A . . 119.0 ?
C13 C12 H12A . . 119.0 ?
C8 C13 C12 . . 118.37(15) ?
C8 C13 N2 . . 116.34(13) ?
C12 C13 N2 . . 125.28(15) ?
N2 C14 C15 . . 121.63(15) ?
N2 C14 H14A . . 119.2 ?
C15 C14 H14A . . 119.2 ?
C16 C15 C20 . . 119.09(16) ?
C16 C15 C14 . . 120.16(16) ?
C20 C15 C14 . . 120.75(15) ?
C17 C16 C15 . . 120.75(17) ?
C17 C16 H16A . . 119.6 ?
C15 C16 H16A . . 119.6 ?
C16 C17 C18 . . 120.21(17) ?
C16 C17 H17A . . 119.9 ?
C18 C17 H17A . . 119.9 ?
C19 C18 C17 . . 120.71(18) ?
C19 C18 H18A . . 119.6 ?
C17 C18 H18A . . 119.6 ?
C18 C19 O4 . . 125.26(17) ?
C18 C19 C20 . . 119.90(17) ?
O4 C19 C20 . . 114.83(15) ?
O2 C20 C19 . . 118.51(15) ?
O2 C20 C15 . . 122.17(15) ?
C19 C20 C15 . . 119.32(15) ?
O3 C21 H21A . . 109.5 ?
O3 C21 H21B . . 109.5 ?
H21A C21 H21B . . 109.5 ?
O3 C21 H21C . . 109.5 ?
H21A C21 H21C . . 109.5 ?
H21B C21 H21C . . 109.5 ?
O4 C22 H22A . . 109.5 ?
O4 C22 H22B . . 109.5 ?
H22A C22 H22B . . 109.5 ?
O4 C22 H22C . . 109.5 ?
H22A C22 H22C . . 109.5 ?
H22B C22 H22C . . 109.5 ?
C10 C23 H23A . . 109.5 ?
C10 C23 H23B . . 109.5 ?
H23A C23 H23B . . 109.5 ?
C10 C23 H23C . . 109.5 ?
H23A C23 H23C . . 109.5 ?
H23B C23 H23C . . 109.5 ?
C11 C24 H24A . . 109.5 ?
C11 C24 H24B . . 109.5 ?
H24A C24 H24B . . 109.5 ?
C11 C24 H24C . . 109.5 ?
H24A C24 H24C . . 109.5 ?
H24B C24 H24C . . 109.5 ?
H1W O1W H2W . . 95.0 ?

loop_
_geom_bond_atom_site_label_1
_geom_bond_atom_site_label_2
_geom_bond_site_symmetry_2
_geom_bond_distance
_geom_bond_publ_flag
O1 C1 . 1.3511(19) ?
O1 H1 . 0.9574 ?
O2 C20 . 1.3422(18) ?
O2 H2 . 0.9642 ?
O3 C2 . 1.371(2) ?
O3 C21 . 1.422(2) ?
O4 C19 . 1.372(2) ?
O4 C22 . 1.411(2) ?
N1 C7 . 1.271(2) ?
N1 C8 . 1.4186(18) ?
N2 C14 . 1.281(2) ?
N2 C13 . 1.411(2) ?
C1 C6 . 1.396(2) ?
C1 C2 . 1.403(2) ?
C2 C3 . 1.367(3) ?
C3 C4 . 1.382(3) ?
C3 H3A . 0.9300 ?
C4 C5 . 1.373(3) ?
C4 H4A . 0.9300 ?
C5 C6 . 1.395(2) ?
C5 H5A . 0.9300 ?
C6 C7 . 1.453(2) ?
C7 H7A . 0.9300 ?
C8 C9 . 1.385(2) ?
C8 C13 . 1.391(2) ?
C9 C10 . 1.387(2) ?
C9 H9A . 0.9300 ?
C10 C11 . 1.394(2) ?
C10 C23 . 1.502(2) ?
C11 C12 . 1.385(2) ?
C11 C24 . 1.512(2) ?
C12 C13 . 1.394(2) ?
C12 H12A . 0.9300 ?
C14 C15 . 1.432(2) ?
C14 H14A . 0.9300 ?
C15 C16 . 1.402(2) ?
C15 C20 . 1.404(2) ?
C16 C17 . 1.356(3) ?
C16 H16A . 0.9300 ?
C17 C18 . 1.389(3) ?
C17 H17A . 0.9300 ?
C18 C19 . 1.372(2) ?
C18 H18A . 0.9300 ?
C19 C20 . 1.401(2) ?
C21 H21A . 0.9600 ?
C21 H21B . 0.9600 ?
C21 H21C . 0.9600 ?
C22 H22A . 0.9600 ?
C22 H22B . 0.9600 ?
C22 H22C . 0.9600 ?
C23 H23A . 0.9600 ?
C23 H23B . 0.9600 ?
C23 H23C . 0.9600 ?
C24 H24A . 0.9600 ?
C24 H24B . 0.9600 ?
C24 H24C . 0.9600 ?
O1W H1W . 0.9731 ?
O1W H2W . 0.9664 ?

loop_
_geom_hbond_atom_site_label_D
_geom_hbond_atom_site_label_H
_geom_hbond_atom_site_label_A
_geom_hbond_site_symmetry_A
_geom_hbond_distance_DH
_geom_hbond_distance_HA
_geom_hbond_distance_DA
_geom_hbond_angle_DHA
_geom_hbond_publ_flag
O1 H1 N1 . 0.9600 1.7200 2.5929(18) 150.00 y
O1W H1W O1 . 0.9700 2.2100 3.050(2) 144.00 y
O1W H1W O3 . 0.9700 2.5000 3.366(2) 148.00 y
O2 H2 N2 . 0.9600 1.6600 2.5704(18) 156.00 y
O1W H2W O2 . 0.9700 2.1500 3.079(2) 160.00 y
O1W H2W O4 . 0.9700 2.5500 3.271(2) 131.00 y

loop_
_geom_torsion_atom_site_label_1
_geom_torsion_atom_site_label_2
_geom_torsion_atom_site_label_3
_geom_torsion_atom_site_label_4
_geom_torsion_site_symmetry_1
_geom_torsion_site_symmetry_2
_geom_torsion_site_symmetry_3
_geom_torsion_site_symmetry_4
_geom_torsion
_geom_torsion_publ_flag
C21 O3 C2 C3 . . . . -1.7(3) ?
C21 O3 C2 C1 . . . . 177.79(17) ?
O1 C1 C2 C3 . . . . -179.75(16) ?
C6 C1 C2 C3 . . . . 1.2(3) ?
O1 C1 C2 O3 . . . . 0.7(2) ?
C6 C1 C2 O3 . . . . -178.33(15) ?
O3 C2 C3 C4 . . . . 178.97(18) ?
C1 C2 C3 C4 . . . . -0.5(3) ?
C2 C3 C4 C5 . . . . -0.7(3) ?
C3 C4 C5 C6 . . . . 1.1(3) ?
C4 C5 C6 C1 . . . . -0.4(3) ?
C4 C5 C6 C7 . . . . 179.75(18) ?
O1 C1 C6 C5 . . . . -179.76(16) ?
C2 C1 C6 C5 . . . . -0.7(2) ?
O1 C1 C6 C7 . . . . 0.1(2) ?
C2 C1 C6 C7 . . . . 179.11(15) ?
C8 N1 C7 C6 . . . . -176.84(14) ?
C5 C6 C7 N1 . . . . -175.85(16) ?
C1 C6 C7 N1 . . . . 4.3(2) ?
C7 N1 C8 C9 . . . . 61.2(2) ?
C7 N1 C8 C13 . . . . -124.72(17) ?
C13 C8 C9 C10 . . . . 0.9(2) ?
N1 C8 C9 C10 . . . . 174.99(14) ?
C8 C9 C10 C11 . . . . 1.9(2) ?
C8 C9 C10 C23 . . . . -176.79(15) ?
C9 C10 C11 C12 . . . . -2.5(2) ?
C23 C10 C11 C12 . . . . 176.17(15) ?
C9 C10 C11 C24 . . . . 176.97(16) ?
C23 C10 C11 C24 . . . . -4.4(3) ?
C10 C11 C12 C13 . . . . 0.3(2) ?
C24 C11 C12 C13 . . . . -179.15(15) ?
C9 C8 C13 C12 . . . . -3.1(2) ?
N1 C8 C13 C12 . . . . -177.31(14) ?
C9 C8 C13 N2 . . . . 177.27(13) ?
N1 C8 C13 N2 . . . . 3.0(2) ?
C11 C12 C13 C8 . . . . 2.5(2) ?
C11 C12 C13 N2 . . . . -177.89(14) ?
C14 N2 C13 C8 . . . . 177.54(14) ?
C14 N2 C13 C12 . . . . -2.1(2) ?
C13 N2 C14 C15 . . . . 179.30(14) ?
N2 C14 C15 C16 . . . . -179.90(15) ?
N2 C14 C15 C20 . . . . -0.3(2) ?
C20 C15 C16 C17 . . . . 1.0(2) ?
C14 C15 C16 C17 . . . . -179.45(16) ?
C15 C16 C17 C18 . . . . 0.0(3) ?
C16 C17 C18 C19 . . . . -0.2(3) ?
C17 C18 C19 O4 . . . . -179.23(16) ?
C17 C18 C19 C20 . . . . -0.6(3) ?
C22 O4 C19 C18 . . . . -9.5(3) ?
C22 O4 C19 C20 . . . . 171.84(16) ?
C18 C19 C20 O2 . . . . -178.50(15) ?
O4 C19 C20 O2 . . . . 0.3(2) ?
C18 C19 C20 C15 . . . . 1.5(2) ?
O4 C19 C20 C15 . . . . -179.69(14) ?
C16 C15 C20 O2 . . . . 178.33(14) ?
C14 C15 C20 O2 . . . . -1.3(2) ?
C16 C15 C20 C19 . . . . -1.7(2) ?
C14 C15 C20 C19 . . . . 178.70(15) ?

loop_
_cod_related_entry_id
_cod_related_entry_database
_cod_related_entry_code
1 ChemSpider 30656026
